data_7009723
loop_
_publ_author_name
'Chihara, Teiji'
'Sato, Mayumi'
'Konomoto, Hiromi'
'Kamiguchi, Satoshi'
'Ogawa, Haruo'
'Wakatsuki, Yasuo'

_publ_section_title
;
 Synthesis and characterization of high-nuclearity iridium--ruthenium
 and --gold mixed-metal carbonyl clusters, [Ir7Ru3(CO)23]&#x2212;,
 [Ir7Ru3(CO)23(AuPPh3)] and [Ir6Ru3(CO)21(AuPPh3)]&#x2212;, possessing
 tetrahedrally capped octahedral iridium cores obtained by capping
 reactions with [Ru3(CO)12] and [AuCl(PPh3)]
;
_journal_issue 14
_journal_name_full 'Journal of the Chemical Society, Dalton Transactions'
_journal_page_first 2295
_journal_paper_doi 10.1039/b003100n
_journal_year 2000
_chemical_formula_sum 'C65 H42 Ir7 N O23 P2 Ru3'
_chemical_formula_weight 2915.74
_space_group_IT_number 2
_symmetry_cell_setting triclinic
_symmetry_Int_Tables_number 2
_symmetry_space_group_name_Hall '-P 1'
_symmetry_space_group_name_H-M 'P -1'
_cell_angle_alpha 94.89(2)
_cell_angle_beta 96.11(1)
_cell_angle_gamma 105.50(2)
_cell_formula_units_Z 2
_cell_length_a 15.898(2)
_cell_length_b 22.118(2)
_cell_length_c 11.950(1)
_cell_measurement_temperature 294.2
_cell_measurement_theta_max 30.0
_cell_volume 3997.7(8)
_computing_cell_refinement PROCESS
_computing_data_collection PROCESS
_computing_data_reduction 'teXsan Ver. 1.10'
_computing_publication_material 'teXsan Ver. 1.10'
_computing_structure_refinement 'teXsan Ver. 1.10'
_computing_structure_solution DirectMethod
_diffrn_detector_area_resol_mean 0.010000
_diffrn_measured_fraction_theta_full 0.6371
_diffrn_measured_fraction_theta_max 0.6371
_diffrn_measurement_device_type 'Rigaku RAXIS-CS Imaging Plate'
_diffrn_measurement_method \w
_diffrn_radiation_type 'Mo K\a'
_diffrn_radiation_wavelength 0.7107
_diffrn_reflns_limit_h_max 22
_diffrn_reflns_limit_h_min 0
_diffrn_reflns_limit_k_max 29
_diffrn_reflns_limit_k_min -31
_diffrn_reflns_limit_l_max 11
_diffrn_reflns_limit_l_min -11
_diffrn_reflns_number 15446
_diffrn_reflns_theta_full 27.50
_diffrn_reflns_theta_max 27.50
_exptl_absorpt_coefficient_mu 12.289
_exptl_absorpt_correction_T_max 0.323
_exptl_absorpt_correction_T_min 0.183
_exptl_absorpt_correction_type analytical
_exptl_absorpt_process_details Tompa_analytical
_exptl_crystal_colour black
_exptl_crystal_density_diffrn 2.422
_exptl_crystal_density_method 'not measured'
_exptl_crystal_description rod
_exptl_crystal_size_max 0.415
_exptl_crystal_size_mid 0.140
_exptl_crystal_size_min 0.100
_refine_diff_density_max 1.61
_refine_diff_density_min -1.93
_refine_ls_extinction_coef 0.00000
_refine_ls_extinction_method 'Zachariasen(1967) type 2 Gaussian isotropic'
_refine_ls_goodness_of_fit_ref 0.452
_refine_ls_hydrogen_treatment ignored
_refine_ls_number_parameters 596
_refine_ls_number_reflns 8020
_refine_ls_R_factor_gt 0.0419
_refine_ls_shift/su_max 0.4800
_refine_ls_structure_factor_coef F
_refine_ls_weighting_scheme unit
_refine_ls_wR_factor_ref 0.0482
_reflns_number_gt 8020
_reflns_number_total 0
_reflns_threshold_expression F^2^>2.0\s(F^2^)
_cod_data_source_file b003100n.txt
_cod_data_source_block '[N{P(C6H4Me-p)3}2][Ir7Ru3(CO)23]'
_cod_original_cell_volume 3997.7(9)
_cod_original_sg_symbol_H-M 'P -1         '
_cod_original_formula_sum 'C65 H42 Ir7 N O23 P2 Ru3 '
_cod_database_code 7009723

loop_
_symmetry_equiv_pos_as_xyz
x,y,z
-x,-y,-z

loop_
_atom_site_label
_atom_site_type_symbol
_atom_site_fract_x
_atom_site_fract_y
_atom_site_fract_z
_atom_site_U_iso_or_equiv
_atom_site_adp_type
_atom_site_occupancy
_atom_site_calc_flag
_atom_site_refinement_flags
_atom_site_disorder_assembly
_atom_site_disorder_group
Ir1 Ir 0.16161(5) 0.31574(3) 0.02583(7) 0.0366(2) Uani 1.00 d . . .
Ir2 Ir 0.11756(5) 0.35688(4) 0.23050(7) 0.0382(2) Uani 1.00 d . . .
Ir3 Ir 0.27478(5) 0.32932(4) 0.22317(7) 0.0378(2) Uani 1.00 d . . .
Ir4 Ir 0.31626(5) 0.41223(3) 0.06662(6) 0.0323(2) Uani 1.00 d . . .
Ir5 Ir 0.16019(5) 0.43996(3) 0.07438(6) 0.0332(2) Uani 1.00 d . . .
Ir6 Ir 0.27196(5) 0.45197(3) 0.26969(6) 0.0342(2) Uani 1.00 d . . .
Ir7 Ir 0.12402(6) 0.23483(4) 0.20747(8) 0.0543(3) Uani 1.00 d . . .
Ru1 Ru 0.2010(1) 0.39641(8) -0.1304(1) 0.0390(5) Uani 1.00 d . . .
Ru2 Ru 0.1121(1) 0.47866(8) 0.2772(1) 0.0423(5) Uani 1.00 d . . .
Ru3 Ru 0.43026(10) 0.42377(8) 0.2613(1) 0.0407(5) Uani 1.00 d . . .
P1 P 0.7606(4) 0.0875(3) 0.7441(5) 0.050(2) Uani 1.00 d . . .
P2 P 0.8026(4) 0.1303(3) 0.5174(5) 0.052(2) Uani 1.00 d . . .
O1 O 0.223(1) 0.2123(8) -0.093(2) 0.087(7) Uani 1.00 d . . .
O2 O -0.024(1) 0.2647(8) -0.096(2) 0.085(6) Uani 1.00 d . . .
O3 O -0.078(1) 0.3112(9) 0.151(2) 0.089(7) Uani 1.00 d . . .
O4 O 0.102(1) 0.3333(9) 0.472(2) 0.088(7) Uani 1.00 d . . .
O5 O 0.294(1) 0.305(1) 0.464(2) 0.107(9) Uani 1.00 d . . .
O6 O 0.366(1) 0.2348(8) 0.136(2) 0.090(7) Uani 1.00 d . . .
O7 O 0.416(1) 0.3342(8) -0.060(1) 0.067(6) Uani 1.00 d . . .
O8 O 0.4199(10) 0.5405(7) 0.013(1) 0.066(5) Uani 1.00 d . . .
O9 O -0.0287(10) 0.4178(8) -0.041(1) 0.070(6) Uani 1.00 d . . .
O10 O 0.229(1) 0.5753(7) 0.030(1) 0.068(6) Uani 1.00 d . . .
O11 O 0.296(1) 0.4557(8) 0.519(2) 0.078(7) Uani 1.00 d . . .
O12 O 0.363(1) 0.5909(7) 0.269(2) 0.070(6) Uani 1.00 d . . .
O13 O 0.191(2) 0.126(1) 0.251(3) 0.15(1) Uani 1.00 d . . .
O14 O -0.061(2) 0.158(1) 0.198(2) 0.127(10) Uani 1.00 d . . .
O15 O 0.280(1) 0.3193(9) -0.288(1) 0.080(7) Uani 1.00 d . . .
O16 O 0.280(1) 0.5203(8) -0.222(2) 0.078(6) Uani 1.00 d . . .
O17 O 0.030(1) 0.368(1) -0.288(1) 0.089(7) Uani 1.00 d . . .
O18 O -0.081(1) 0.4657(9) 0.207(2) 0.082(6) Uani 1.00 d . . .
O19 O 0.166(1) 0.6208(8) 0.277(2) 0.079(7) Uani 1.00 d . . .
O20 O 0.091(1) 0.4811(10) 0.528(2) 0.089(8) Uani 1.00 d . . .
O21 O 0.498(1) 0.4209(9) 0.506(2) 0.089(7) Uani 1.00 d . . .
O22 O 0.556(1) 0.5532(8) 0.243(2) 0.077(6) Uani 1.00 d . . .
O23 O 0.552(1) 0.352(1) 0.181(2) 0.108(8) Uani 1.00 d . . .
N N 0.756(1) 0.1081(9) 0.623(2) 0.059(6) Uani 1.00 d . . .
C1 C 0.201(1) 0.2500(10) -0.046(2) 0.049(7) Uani 1.00 d . . .
C2 C 0.048(2) 0.2830(10) -0.046(2) 0.060(7) Uani 1.00 d . . .
C3 C -0.001(1) 0.328(1) 0.182(2) 0.059(7) Uani 1.00 d . . .
C4 C 0.108(1) 0.342(1) 0.377(2) 0.054(8) Uani 1.00 d . . .
C5 C 0.285(1) 0.315(1) 0.373(2) 0.049(7) Uani 1.00 d . . .
C6 C 0.331(1) 0.2699(9) 0.169(2) 0.050(7) Uani 1.00 d . . .
C7 C 0.379(1) 0.3641(10) -0.010(2) 0.045(6) Uani 1.00 d . . .
C8 C 0.380(1) 0.492(1) 0.036(2) 0.048(7) Uani 1.00 d . . .
C9 C 0.043(1) 0.4250(10) 0.003(2) 0.049(7) Uani 1.00 d . . .
C10 C 0.202(1) 0.5244(10) 0.048(2) 0.040(6) Uani 1.00 d . . .
C11 C 0.287(1) 0.4544(9) 0.425(1) 0.041(6) Uani 1.00 d . . .
C12 C 0.329(1) 0.5392(9) 0.270(2) 0.037(6) Uani 1.00 d . . .
C13 C 0.160(2) 0.165(1) 0.226(4) 0.11(1) Uani 1.00 d . . .
C14 C 0.014(2) 0.187(1) 0.200(2) 0.071(9) Uani 1.00 d . . .
C15 C 0.251(1) 0.347(1) -0.227(2) 0.058(8) Uani 1.00 d . . .
C16 C 0.248(1) 0.472(1) -0.187(2) 0.059(8) Uani 1.00 d . . .
C17 C 0.096(2) 0.378(1) -0.230(2) 0.058(8) Uani 1.00 d . . .
C18 C -0.008(2) 0.470(1) 0.234(2) 0.062(8) Uani 1.00 d . . .
C19 C 0.145(1) 0.567(1) 0.276(2) 0.050(7) Uani 1.00 d . . .
C20 C 0.100(1) 0.481(1) 0.432(2) 0.049(7) Uani 1.00 d . . .
C21 C 0.469(2) 0.422(1) 0.419(2) 0.066(9) Uani 1.00 d . . .
C22 C 0.509(1) 0.504(1) 0.254(2) 0.055(7) Uani 1.00 d . . .
C23 C 0.504(1) 0.379(1) 0.210(2) 0.057(7) Uani 1.00 d . . .
C24 C 0.8647(8) 0.0730(7) 0.796(1) 0.07390 Uiso 1.00 d . . .
C25 C 0.8931(9) 0.0275(7) 0.734(1) 0.07390 Uiso 1.00 d . . .
C26 C 0.9739(9) 0.0171(6) 0.770(1) 0.07390 Uiso 1.00 d . . .
C27 C 1.0264(7) 0.0522(6) 0.867(1) 0.07390 Uiso 1.00 d . . .
C28 C 0.9981(9) 0.0977(6) 0.929(1) 0.07390 Uiso 1.00 d . . .
C29 C 0.9172(10) 0.1081(7) 0.893(1) 0.07390 Uiso 1.00 d . . .
C30 C 1.1157(9) 0.0407(9) 0.907(2) 0.07390 Uiso 1.00 d . . .
C31 C 0.6742(9) 0.0154(6) 0.744(1) 0.0764(1) Uiso 1.00 d . . .
C32 C 0.593(1) 0.0086(6) 0.681(1) 0.07642(9) Uiso 1.00 d . . .
C33 C 0.5243(8) -0.0465(7) 0.679(1) 0.07642(1) Uiso 1.00 d . . .
C34 C 0.5379(8) -0.0949(5) 0.740(1) 0.076415(7) Uiso 1.00 d . . .
C35 C 0.6196(9) -0.0881(6) 0.803(1) 0.076(3) Uiso 1.00 d . . .
C36 C 0.6878(8) -0.0330(7) 0.805(1) 0.0764(1) Uiso 1.00 d . . .
C37 C 0.463(1) -0.1558(7) 0.738(2) 0.07642 Uiso 1.00 d . . .
C38 C 0.740(1) 0.1458(7) 0.843(1) 0.07807 Uiso 1.00 d . . .
C39 C 0.693(1) 0.1269(5) 0.933(1) 0.07807 Uiso 1.00 d . . .
C40 C 0.6802(10) 0.1722(6) 1.013(1) 0.07807 Uiso 1.00 d . . .
C41 C 0.7136(8) 0.2363(6) 1.003(1) 0.07807 Uiso 1.00 d . . .
C42 C 0.7602(10) 0.2552(6) 0.913(1) 0.07807 Uiso 1.00 d . . .
C43 C 0.773(1) 0.2099(8) 0.834(1) 0.07807 Uiso 1.00 d . . .
C44 C 0.699(1) 0.2863(8) 1.091(1) 0.07807 Uiso 1.00 d . . .
C45 C 0.9196(8) 0.1390(8) 0.535(1) 0.0802(1) Uiso 1.00 d . . .
C46 C 0.9541(9) 0.0961(7) 0.476(1) 0.08023(1) Uiso 1.00 d . . .
C47 C 1.0439(10) 0.1010(6) 0.496(1) 0.080230(8) Uiso 1.00 d . . .
C48 C 1.0990(8) 0.1488(6) 0.576(1) 0.080230(10) Uiso 1.00 d . . .
C49 C 1.0645(9) 0.1917(6) 0.635(1) 0.0802(1) Uiso 1.00 d . . .
C50 C 0.975(1) 0.1869(8) 0.614(1) 0.0802(1) Uiso 1.00 d . . .
C51 C 1.1981(8) 0.1542(10) 0.599(2) 0.080(3) Uiso 1.00 d . . .
C52 C 0.786(1) 0.2053(6) 0.488(1) 0.07833(1) Uiso 1.00 d . . .
C53 C 0.711(1) 0.2197(7) 0.523(1) 0.0783(1) Uiso 1.00 d . . .
C54 C 0.6937(8) 0.2761(7) 0.500(1) 0.0783(1) Uiso 1.00 d . . .
C55 C 0.7502(8) 0.3182(5) 0.442(1) 0.07833 Uiso 1.00 d . . .
C56 C 0.8245(9) 0.3039(7) 0.407(1) 0.07833(1) Uiso 1.00 d . . .
C57 C 0.8423(9) 0.2475(8) 0.431(2) 0.078330(7) Uiso 1.00 d . . .
C58 C 0.731(1) 0.3805(7) 0.416(2) 0.0783(1) Uiso 1.00 d . . .
C59 C 0.754(1) 0.0712(7) 0.397(1) 0.08469 Uiso 1.00 d . . .
C60 C 0.753(1) 0.0873(6) 0.287(1) 0.08469 Uiso 1.00 d . . .
C61 C 0.712(1) 0.0417(7) 0.195(1) 0.08469 Uiso 1.00 d . . .
C62 C 0.6708(8) -0.0200(6) 0.214(1) 0.08469 Uiso 1.00 d . . .
C63 C 0.671(1) -0.0360(6) 0.325(1) 0.08469 Uiso 1.00 d . . .
C64 C 0.713(1) 0.0096(8) 0.416(1) 0.08469 Uiso 1.00 d . . .
C65 C 0.625(1) -0.0703(8) 0.114(1) 0.08469 Uiso 1.00 d . . .

loop_
_atom_site_aniso_label
_atom_site_aniso_U_11
_atom_site_aniso_U_22
_atom_site_aniso_U_33
_atom_site_aniso_U_12
_atom_site_aniso_U_13
_atom_site_aniso_U_23
Ir1 0.0341(4) 0.0324(4) 0.0427(5) 0.0079(3) 0.0079(3) 0.0015(3)
Ir2 0.0343(4) 0.0401(4) 0.0430(5) 0.0111(3) 0.0129(3) 0.0075(3)
Ir3 0.0394(4) 0.0359(4) 0.0438(5) 0.0173(3) 0.0086(3) 0.0103(3)
Ir4 0.0270(4) 0.0346(4) 0.0375(5) 0.0108(3) 0.0071(3) 0.0052(3)
Ir5 0.0301(4) 0.0360(4) 0.0368(5) 0.0147(3) 0.0054(3) 0.0047(3)
Ir6 0.0319(4) 0.0361(4) 0.0370(5) 0.0148(3) 0.0040(3) 0.0017(3)
Ir7 0.0581(6) 0.0378(5) 0.0685(6) 0.0089(4) 0.0207(4) 0.0135(4)
Ru1 0.0388(9) 0.0463(9) 0.0340(10) 0.0146(7) 0.0062(6) 0.0053(7)
Ru2 0.0400(9) 0.0500(10) 0.044(1) 0.0250(8) 0.0091(7) -0.0005(7)
Ru3 0.0310(8) 0.0485(10) 0.045(1) 0.0178(7) 0.0007(7) 0.0027(7)
P1 0.053(3) 0.049(3) 0.058(4) 0.025(3) 0.016(3) 0.011(3)
P2 0.047(3) 0.054(3) 0.062(4) 0.024(3) 0.015(3) 0.009(3)
O1 0.10(1) 0.07(1) 0.09(1) 0.04(1) 0.01(1) -0.03(1)
O2 0.040(10) 0.08(1) 0.12(2) 0.005(9) -0.013(10) -0.02(1)
O3 0.06(1) 0.11(2) 0.10(2) 0.02(1) 0.015(10) -0.01(1)
O4 0.08(1) 0.11(2) 0.08(2) 0.03(1) 0.03(1) 0.01(1)
O5 0.10(2) 0.13(2) 0.09(2) 0.04(1) 0.01(1) 0.03(1)
O6 0.10(1) 0.049(10) 0.15(2) 0.044(10) 0.06(1) 0.02(1)
O7 0.059(10) 0.08(1) 0.08(1) 0.044(9) 0.027(8) -0.001(9)
O8 0.049(9) 0.051(9) 0.09(1) -0.002(8) 0.018(8) 0.028(9)
O9 0.036(9) 0.10(1) 0.07(1) 0.026(9) -0.011(8) -0.013(9)
O10 0.08(1) 0.035(9) 0.09(1) 0.016(8) 0.025(9) 0.018(8)
O11 0.09(1) 0.09(1) 0.06(1) 0.04(1) 0.020(10) -0.008(9)
O12 0.06(1) 0.047(10) 0.10(1) 0.015(8) 0.007(9) 0.006(9)
O13 0.11(3) 0.08(2) 0.27(5) 0.06(2) 0.11(3) 0.09(2)
O14 0.10(2) 0.10(2) 0.17(2) -0.01(1) 0.03(2) 0.02(2)
O15 0.10(1) 0.11(1) 0.05(1) 0.06(1) 0.025(9) 0.005(9)
O16 0.09(1) 0.06(1) 0.09(1) 0.029(10) 0.03(1) 0.014(10)
O17 0.05(1) 0.15(2) 0.06(1) 0.02(1) -0.007(9) 0.00(1)
O18 0.038(10) 0.11(1) 0.10(1) 0.029(10) -0.006(9) -0.01(1)
O19 0.09(1) 0.06(1) 0.09(1) 0.03(1) 0.02(1) 0.005(10)
O20 0.09(1) 0.13(2) 0.06(1) 0.06(1) 0.03(1) 0.02(1)
O21 0.11(2) 0.11(2) 0.05(1) 0.04(1) -0.01(1) 0.006(10)
O22 0.06(1) 0.06(1) 0.10(1) -0.003(9) 0.010(10) 0.009(9)
O23 0.06(1) 0.14(2) 0.14(2) 0.07(1) 0.01(1) -0.03(1)
N 0.07(1) 0.07(1) 0.05(1) 0.03(1) 0.014(9) 0.029(9)
C1 0.04(1) 0.05(1) 0.06(2) 0.011(10) 0.019(10) 0.00(1)
C2 0.05(1) 0.04(1) 0.08(2) 0.00(1) 0.03(1) -0.02(1)
C3 0.03(1) 0.07(2) 0.07(2) 0.00(1) 0.02(1) -0.02(1)
C4 0.06(2) 0.08(2) 0.03(1) 0.03(1) 0.02(1) 0.01(1)
C5 0.06(1) 0.09(2) 0.02(1) 0.05(1) 0.028(9) 0.03(1)
C6 0.06(1) 0.04(1) 0.07(2) 0.03(1) 0.02(1) 0.015(10)
C7 0.03(1) 0.06(1) 0.05(1) 0.015(10) 0.007(9) 0.01(1)
C8 0.03(1) 0.05(1) 0.06(1) 0.02(1) 0.002(9) 0.00(1)
C9 0.06(1) 0.06(1) 0.04(1) 0.03(1) 0.01(1) -0.020(10)
C10 0.04(1) 0.05(1) 0.04(1) 0.029(10) 0.009(8) 0.010(9)
C11 0.07(1) 0.07(1) 0.009(10) 0.03(1) 0.020(8) -0.006(7)
C12 0.04(1) 0.03(1) 0.03(1) 0.015(9) -0.003(8) 0.005(8)
C13 0.05(2) 0.04(1) 0.24(4) 0.01(1) 0.03(2) 0.04(2)
C14 0.08(2) 0.04(1) 0.09(2) 0.01(1) 0.02(1) 0.00(1)
C15 0.06(1) 0.08(2) 0.04(1) 0.04(1) 0.01(1) 0.00(1)
C16 0.04(1) 0.06(1) 0.09(2) 0.02(1) 0.01(1) 0.01(1)
C17 0.06(2) 0.06(1) 0.06(2) 0.02(1) 0.02(1) 0.00(1)
C18 0.06(2) 0.06(2) 0.07(2) 0.03(1) -0.01(1) -0.01(1)
C19 0.05(1) 0.06(1) 0.05(1) 0.03(1) 0.010(10) 0.00(1)
C20 0.04(1) 0.07(2) 0.05(2) 0.02(1) 0.007(9) 0.00(1)
C21 0.08(2) 0.08(2) 0.04(2) 0.05(2) 0.01(1) 0.00(1)
C22 0.03(1) 0.07(2) 0.07(2) 0.03(1) 0.003(10) -0.01(1)
C23 0.04(1) 0.08(2) 0.05(2) 0.02(1) 0.01(1) -0.02(1)

loop_
_atom_type_symbol
_atom_type_description
_atom_type_scat_dispersion_real
_atom_type_scat_dispersion_imag
_atom_type_scat_source
C C 0.003 0.002
;International Tables for Crystallography
(1992, Vol. C, Tables 4.2.6.8 and 6.1.1.1)
;
H H 0.000 0.000
;International Tables for Crystallography
(1992, Vol. C, Table 6.1.1.2)
;
Ir Ir -1.444 7.990
;International Tables for Crystallography
(1992, Vol. C, Tables 4.2.6.8 and 6.1.1.1)
;
N N 0.006 0.003
;International Tables for Crystallography
(1992, Vol. C, Tables 4.2.6.8 and 6.1.1.1)
;
O O 0.011 0.006
;International Tables for Crystallography
(1992, Vol. C, Tables 4.2.6.8 and 6.1.1.1)
;
P P 0.102 0.094
;International Tables for Crystallography
(1992, Vol. C, Tables 4.2.6.8 and 6.1.1.1)
;
Ru Ru -1.259 0.836
;International Tables for Crystallography
(1992, Vol. C, Tables 4.2.6.8 and 6.1.1.1)
;

loop_
_geom_angle_atom_site_label_1
_geom_angle_atom_site_label_2
_geom_angle_atom_site_label_3
_geom_angle
_geom_angle_site_symmetry_1
_geom_angle_site_symmetry_2
_geom_angle_site_symmetry_3
_geom_angle_publ_flag
IR2 IR1 IR3 59.470001(7) 1_555 1_555 1_555 yes
IR2 IR1 IR4 89.040001(7) 1_555 1_555 1_555 yes
IR2 IR1 IR5 59.419998(7) 1_555 1_555 1_555 yes
IR2 IR1 IR7 56.910000(7) 1_555 1_555 1_555 yes
IR2 IR1 RU1 120.029999(7) 1_555 1_555 1_555 yes
IR2 IR1 C1 141.860001(7) 1_555 1_555 1_555 yes
IR2 IR1 C2 96.379997(7) 1_555 1_555 1_555 yes
IR3 IR1 IR4 59.610001(7) 1_555 1_555 1_555 yes
IR3 IR1 IR5 88.790001(7) 1_555 1_555 1_555 yes
IR3 IR1 IR7 56.599998(7) 1_555 1_555 1_555 yes
IR3 IR1 RU1 120.400002(7) 1_555 1_555 1_555 yes
IR3 IR1 C1 94.019997(7) 1_555 1_555 1_555 yes
IR3 IR1 C2 146.289993(7) 1_555 1_555 1_555 yes
IR4 IR1 IR5 58.990002(7) 1_555 1_555 1_555 yes
IR4 IR1 IR7 116.160004(7) 1_555 1_555 1_555 yes
IR4 IR1 RU1 60.799999(7) 1_555 1_555 1_555 yes
IR4 IR1 C1 100.839996(7) 1_555 1_555 1_555 yes
IR4 IR1 C2 149.919998(7) 1_555 1_555 1_555 yes
IR5 IR1 IR7 116.250000(7) 1_555 1_555 1_555 yes
IR5 IR1 RU1 60.619999(7) 1_555 1_555 1_555 yes
IR5 IR1 C1 154.289993(7) 1_555 1_555 1_555 yes
IR5 IR1 C2 98.730003(7) 1_555 1_555 1_555 yes
IR7 IR1 RU1 176.279999(7) 1_555 1_555 1_555 yes
IR7 IR1 C1 86.099998(7) 1_555 1_555 1_555 yes
IR7 IR1 C2 91.120003(7) 1_555 1_555 1_555 yes
RU1 IR1 C1 96.510002(7) 1_555 1_555 1_555 yes
RU1 IR1 C2 91.389999(7) 1_555 1_555 1_555 yes
C1 IR1 C2 93.029999(7) 1_555 1_555 1_555 yes
IR1 IR2 IR3 60.099998(7) 1_555 1_555 1_555 yes
IR1 IR2 IR5 60.369999(7) 1_555 1_555 1_555 yes
IR1 IR2 IR6 90.440002(7) 1_555 1_555 1_555 yes
IR1 IR2 IR7 64.839996(7) 1_555 1_555 1_555 yes
IR1 IR2 RU2 120.800003(7) 1_555 1_555 1_555 yes
IR1 IR2 C3 93.180000(7) 1_555 1_555 1_555 yes
IR1 IR2 C4 146.039993(7) 1_555 1_555 1_555 yes
IR3 IR2 IR5 89.699997(7) 1_555 1_555 1_555 yes
IR3 IR2 IR6 59.980000(7) 1_555 1_555 1_555 yes
IR3 IR2 IR7 59.410000(7) 1_555 1_555 1_555 yes
IR3 IR2 RU2 120.790001(7) 1_555 1_555 1_555 yes
IR3 IR2 C3 143.869995(7) 1_555 1_555 1_555 yes
IR3 IR2 C4 96.199997(7) 1_555 1_555 1_555 yes
IR5 IR2 IR6 59.709999(7) 1_555 1_555 1_555 yes
IR5 IR2 IR7 125.099998(7) 1_555 1_555 1_555 yes
IR5 IR2 RU2 60.450001(7) 1_555 1_555 1_555 yes
IR5 IR2 C3 97.680000(7) 1_555 1_555 1_555 yes
IR5 IR2 C4 149.899994(7) 1_555 1_555 1_555 yes
IR6 IR2 IR7 119.050003(7) 1_555 1_555 1_555 yes
IR6 IR2 RU2 60.810001(7) 1_555 1_555 1_555 yes
IR6 IR2 C3 151.039993(7) 1_555 1_555 1_555 yes
IR6 IR2 C4 98.139999(7) 1_555 1_555 1_555 yes
IR7 IR2 RU2 174.070007(7) 1_555 1_555 1_555 yes
IR7 IR2 C3 88.230003(7) 1_555 1_555 1_555 yes
IR7 IR2 C4 82.459999(7) 1_555 1_555 1_555 yes
RU2 IR2 C3 93.110001(7) 1_555 1_555 1_555 yes
RU2 IR2 C4 91.669998(7) 1_555 1_555 1_555 yes
C3 IR2 C4 94.779999(7) 1_555 1_555 1_555 yes
IR1 IR3 IR2 60.430000(7) 1_555 1_555 1_555 yes
IR1 IR3 IR4 60.279999(7) 1_555 1_555 1_555 yes
IR1 IR3 IR6 90.680000(7) 1_555 1_555 1_555 yes
IR1 IR3 IR7 65.180000(7) 1_555 1_555 1_555 yes
IR1 IR3 RU3 120.300003(7) 1_555 1_555 1_555 yes
IR1 IR3 C5 145.889999(7) 1_555 1_555 1_555 yes
IR1 IR3 C6 94.809998(7) 1_555 1_555 1_555 yes
IR2 IR3 IR4 89.980003(7) 1_555 1_555 1_555 yes
IR2 IR3 IR6 60.070000(7) 1_555 1_555 1_555 yes
IR2 IR3 IR7 60.029999(7) 1_555 1_555 1_555 yes
IR2 IR3 RU3 120.570000(7) 1_555 1_555 1_555 yes
IR2 IR3 C5 93.480003(7) 1_555 1_555 1_555 yes
IR2 IR3 C6 145.660004(7) 1_555 1_555 1_555 yes
IR4 IR3 IR6 59.990002(7) 1_555 1_555 1_555 yes
IR4 IR3 IR7 125.400002(7) 1_555 1_555 1_555 yes
IR4 IR3 RU3 60.029999(7) 1_555 1_555 1_555 yes
IR4 IR3 C5 147.759995(7) 1_555 1_555 1_555 yes
IR4 IR3 C6 97.860001(7) 1_555 1_555 1_555 yes
IR6 IR3 IR7 119.760002(7) 1_555 1_555 1_555 yes
IR6 IR3 RU3 60.500000(7) 1_555 1_555 1_555 yes
IR6 IR3 C5 94.480003(7) 1_555 1_555 1_555 yes
IR6 IR3 C6 150.190002(7) 1_555 1_555 1_555 yes
IR7 IR3 RU3 174.360001(7) 1_555 1_555 1_555 yes
IR7 IR3 C5 83.199997(7) 1_555 1_555 1_555 yes
IR7 IR3 C6 88.900002(7) 1_555 1_555 1_555 yes
RU3 IR3 C5 91.160004(7) 1_555 1_555 1_555 yes
RU3 IR3 C6 91.839996(7) 1_555 1_555 1_555 yes
C5 IR3 C6 97.150002(7) 1_555 1_555 1_555 yes
IR1 IR4 IR3 60.110001(7) 1_555 1_555 1_555 yes
IR1 IR4 IR5 60.669998(7) 1_555 1_555 1_555 yes
IR1 IR4 IR6 90.559998(7) 1_555 1_555 1_555 yes
IR1 IR4 RU1 58.560001(7) 1_555 1_555 1_555 yes
IR1 IR4 RU3 120.150002(7) 1_555 1_555 1_555 yes
IR1 IR4 C7 93.000000(7) 1_555 1_555 1_555 yes
IR1 IR4 C8 148.279999(7) 1_555 1_555 1_555 yes
IR3 IR4 IR5 90.040001(7) 1_555 1_555 1_555 yes
IR3 IR4 IR6 59.959999(7) 1_555 1_555 1_555 yes
IR3 IR4 RU1 118.669998(7) 1_555 1_555 1_555 yes
IR3 IR4 RU3 60.060001(7) 1_555 1_555 1_555 yes
IR3 IR4 C7 93.949997(7) 1_555 1_555 1_555 yes
IR3 IR4 C8 147.800003(7) 1_555 1_555 1_555 yes
IR5 IR4 IR6 59.970001(7) 1_555 1_555 1_555 yes
IR5 IR4 RU1 60.430000(7) 1_555 1_555 1_555 yes
IR5 IR4 RU3 120.470001(7) 1_555 1_555 1_555 yes
IR5 IR4 C7 146.550003(7) 1_555 1_555 1_555 yes
IR5 IR4 C8 96.660004(7) 1_555 1_555 1_555 yes
IR6 IR4 RU1 120.379997(7) 1_555 1_555 1_555 yes
IR6 IR4 RU3 60.500000(7) 1_555 1_555 1_555 yes
IR6 IR4 C7 146.979996(7) 1_555 1_555 1_555 yes
IR6 IR4 C8 96.599998(7) 1_555 1_555 1_555 yes
RU1 IR4 RU3 178.119995(7) 1_555 1_555 1_555 yes
RU1 IR4 C7 88.940002(7) 1_555 1_555 1_555 yes
RU1 IR4 C8 91.660004(7) 1_555 1_555 1_555 yes
RU3 IR4 C7 89.769997(7) 1_555 1_555 1_555 yes
RU3 IR4 C8 89.870003(7) 1_555 1_555 1_555 yes
C7 IR4 C8 97.400002(7) 1_555 1_555 1_555 yes
IR1 IR5 IR2 60.209999(7) 1_555 1_555 1_555 yes
IR1 IR5 IR4 60.340000(7) 1_555 1_555 1_555 yes
IR1 IR5 IR6 90.580002(7) 1_555 1_555 1_555 yes
IR1 IR5 RU1 58.490002(7) 1_555 1_555 1_555 yes
IR1 IR5 RU2 119.800003(7) 1_555 1_555 1_555 yes
IR1 IR5 C9 93.620003(7) 1_555 1_555 1_555 yes
IR1 IR5 C10 148.110001(7) 1_555 1_555 1_555 yes
IR2 IR5 IR4 90.279999(7) 1_555 1_555 1_555 yes
IR2 IR5 IR6 60.119999(7) 1_555 1_555 1_555 yes
IR2 IR5 RU1 118.680000(7) 1_555 1_555 1_555 yes
IR2 IR5 RU2 59.610001(7) 1_555 1_555 1_555 yes
IR2 IR5 C9 95.230003(7) 1_555 1_555 1_555 yes
IR2 IR5 C10 147.119995(7) 1_555 1_555 1_555 yes
IR4 IR5 IR6 60.320000(7) 1_555 1_555 1_555 yes
IR4 IR5 RU1 60.529999(7) 1_555 1_555 1_555 yes
IR4 IR5 RU2 120.980003(7) 1_555 1_555 1_555 yes
IR4 IR5 C9 145.830002(7) 1_555 1_555 1_555 yes
IR4 IR5 C10 95.919998(7) 1_555 1_555 1_555 yes
IR6 IR5 RU1 120.830002(7) 1_555 1_555 1_555 yes
IR6 IR5 RU2 60.660000(7) 1_555 1_555 1_555 yes
IR6 IR5 C9 148.250000(7) 1_555 1_555 1_555 yes
IR6 IR5 C10 95.379997(7) 1_555 1_555 1_555 yes
RU1 IR5 RU2 177.229996(7) 1_555 1_555 1_555 yes
RU1 IR5 C9 87.629997(7) 1_555 1_555 1_555 yes
RU1 IR5 C10 92.110001(7) 1_555 1_555 1_555 yes
RU2 IR5 C9 90.349998(7) 1_555 1_555 1_555 yes
RU2 IR5 C10 90.040001(7) 1_555 1_555 1_555 yes
C9 IR5 C10 97.430000(7) 1_555 1_555 1_555 yes
IR2 IR6 IR3 59.950001(7) 1_555 1_555 1_555 yes
IR2 IR6 IR4 89.949997(7) 1_555 1_555 1_555 yes
IR2 IR6 IR5 60.169998(7) 1_555 1_555 1_555 yes
IR2 IR6 RU2 59.459999(7) 1_555 1_555 1_555 yes
IR2 IR6 RU3 119.820000(7) 1_555 1_555 1_555 yes
IR2 IR6 C11 96.360001(7) 1_555 1_555 1_555 yes
IR2 IR6 C12 147.419998(7) 1_555 1_555 1_555 yes
IR3 IR6 IR4 60.060001(7) 1_555 1_555 1_555 yes
IR3 IR6 IR5 89.949997(7) 1_555 1_555 1_555 yes
IR3 IR6 RU2 119.410004(7) 1_555 1_555 1_555 yes
IR3 IR6 RU3 59.880001(7) 1_555 1_555 1_555 yes
IR3 IR6 C11 96.430000(7) 1_555 1_555 1_555 yes
IR3 IR6 C12 148.149994(7) 1_555 1_555 1_555 yes
IR4 IR6 IR5 59.700001(7) 1_555 1_555 1_555 yes
IR4 IR6 RU2 119.849998(7) 1_555 1_555 1_555 yes
IR4 IR6 RU3 59.849998(7) 1_555 1_555 1_555 yes
IR4 IR6 C11 148.029999(7) 1_555 1_555 1_555 yes
IR4 IR6 C12 96.309998(7) 1_555 1_555 1_555 yes
IR5 IR6 RU2 60.150002(7) 1_555 1_555 1_555 yes
IR5 IR6 RU3 119.550003(7) 1_555 1_555 1_555 yes
IR5 IR6 C11 148.029999(7) 1_555 1_555 1_555 yes
IR5 IR6 C12 95.849998(7) 1_555 1_555 1_555 yes
RU2 IR6 RU3 179.279999(7) 1_555 1_555 1_555 yes
RU2 IR6 C11 89.870003(7) 1_555 1_555 1_555 yes
RU2 IR6 C12 90.199997(7) 1_555 1_555 1_555 yes
RU3 IR6 C11 90.290001(7) 1_555 1_555 1_555 yes
RU3 IR6 C12 90.489998(7) 1_555 1_555 1_555 yes
C11 IR6 C12 95.000000(7) 1_555 1_555 1_555 yes
IR1 IR7 IR2 58.250000(7) 1_555 1_555 1_555 yes
IR1 IR7 IR3 58.209999(7) 1_555 1_555 1_555 yes
IR1 IR7 C13 126.279999(7) 1_555 1_555 1_555 yes
IR1 IR7 C14 116.349998(7) 1_555 1_555 1_555 yes
IR1 IR7 C94 86.419998(7) 1_555 1_555 1_456 yes
IR2 IR7 IR3 60.549999(7) 1_555 1_555 1_555 yes
IR2 IR7 C13 161.029999(7) 1_555 1_555 1_555 yes
IR2 IR7 C14 106.180000(7) 1_555 1_555 1_555 yes
IR2 IR7 C94 144.589996(7) 1_555 1_555 1_456 yes
IR3 IR7 C13 104.580002(7) 1_555 1_555 1_555 yes
IR3 IR7 C14 166.740005(7) 1_555 1_555 1_555 yes
IR3 IR7 C94 104.809998(7) 1_555 1_555 1_456 yes
C13 IR7 C14 88.349998(7) 1_555 1_555 1_555 yes
C13 IR7 C94 46.150002(7) 1_555 1_555 1_456 yes
C14 IR7 C94 86.209999(7) 1_555 1_555 1_456 yes
IR1 RU1 IR4 60.639999(7) 1_555 1_555 1_555 yes
IR1 RU1 IR5 60.900002(7) 1_555 1_555 1_555 yes
IR1 RU1 C15 98.379997(7) 1_555 1_555 1_555 yes
IR1 RU1 C16 157.839996(7) 1_555 1_555 1_555 yes
IR1 RU1 C17 103.529999(7) 1_555 1_555 1_555 yes
IR4 RU1 IR5 59.029999(7) 1_555 1_555 1_555 yes
IR4 RU1 C15 100.019997(7) 1_555 1_555 1_555 yes
IR4 RU1 C16 100.110001(7) 1_555 1_555 1_555 yes
IR4 RU1 C17 160.809998(7) 1_555 1_555 1_555 yes
IR5 RU1 C15 155.229996(7) 1_555 1_555 1_555 yes
IR5 RU1 C16 100.709999(7) 1_555 1_555 1_555 yes
IR5 RU1 C17 104.750000(7) 1_555 1_555 1_555 yes
C15 RU1 C16 95.730003(7) 1_555 1_555 1_555 yes
C15 RU1 C17 92.739998(7) 1_555 1_555 1_555 yes
C16 RU1 C17 92.739998(7) 1_555 1_555 1_555 yes
IR2 RU2 IR5 59.950001(7) 1_555 1_555 1_555 yes
IR2 RU2 IR6 59.740002(7) 1_555 1_555 1_555 yes
IR2 RU2 C18 100.839996(7) 1_555 1_555 1_555 yes
IR2 RU2 C19 157.529999(7) 1_555 1_555 1_555 yes
IR2 RU2 C20 100.300003(7) 1_555 1_555 1_555 yes
IR5 RU2 IR6 59.189999(7) 1_555 1_555 1_555 yes
IR5 RU2 C18 100.660004(7) 1_555 1_555 1_555 yes
IR5 RU2 C19 100.860001(7) 1_555 1_555 1_555 yes
IR5 RU2 C20 157.539993(7) 1_555 1_555 1_555 yes
IR6 RU2 C18 156.520004(7) 1_555 1_555 1_555 yes
IR6 RU2 C19 101.400002(7) 1_555 1_555 1_555 yes
IR6 RU2 C20 102.769997(7) 1_555 1_555 1_555 yes
C18 RU2 C19 93.900002(7) 1_555 1_555 1_555 yes
C18 RU2 C20 93.230003(7) 1_555 1_555 1_555 yes
C19 RU2 C20 95.669998(7) 1_555 1_555 1_555 yes
IR3 RU3 IR4 59.910000(7) 1_555 1_555 1_555 yes
IR3 RU3 IR6 59.630001(7) 1_555 1_555 1_555 yes
IR3 RU3 C21 102.230003(7) 1_555 1_555 1_555 yes
IR3 RU3 C22 157.380005(7) 1_555 1_555 1_555 yes
IR3 RU3 C23 99.040001(7) 1_555 1_555 1_555 yes
IR4 RU3 IR6 59.660000(7) 1_555 1_555 1_555 yes
IR4 RU3 C21 158.729996(7) 1_555 1_555 1_555 yes
IR4 RU3 C22 100.169998(7) 1_555 1_555 1_555 yes
IR4 RU3 C23 100.129997(7) 1_555 1_555 1_555 yes
IR6 RU3 C21 102.309998(7) 1_555 1_555 1_555 yes
IR6 RU3 C22 102.180000(7) 1_555 1_555 1_555 yes
IR6 RU3 C23 155.380005(7) 1_555 1_555 1_555 yes
C21 RU3 C22 94.510002(7) 1_555 1_555 1_555 yes
C21 RU3 C23 93.830002(7) 1_555 1_555 1_555 yes
C22 RU3 C23 94.860001(7) 1_555 1_555 1_555 yes
N P1 C119 110.410004(7) 1_555 1_555 1_555 yes
N P1 C37 114.230003(7) 1_555 1_555 1_555 yes
N P1 C53 108.760002(7) 1_555 1_555 1_555 yes
C119 P1 C37 108.639999(7) 1_555 1_555 1_555 yes
C119 P1 C53 106.820000(7) 1_555 1_555 1_555 yes
C37 P1 C53 107.690002(7) 1_555 1_555 1_555 yes
N P2 C105 108.150002(7) 1_555 1_555 1_555 yes
N P2 C153 114.150002(7) 1_555 1_555 1_555 yes
N P2 C162 109.480003(7) 1_555 1_555 1_555 yes
C105 P2 C153 107.040001(7) 1_555 1_555 1_555 yes
C105 P2 C162 109.959999(7) 1_555 1_555 1_555 yes
C153 P2 C162 108.000000(7) 1_555 1_555 1_555 yes
C6 O6 C66 109.320000(7) 1_555 1_555 1_456 yes
P1 N P2 150.639999(7) 1_555 1_555 1_555 yes
IR1 C1 O1 176.610001(7) 1_555 1_555 1_555 yes
IR1 C2 O2 176.279999(7) 1_555 1_555 1_555 yes
IR2 C3 O3 177.880005(7) 1_555 1_555 1_555 yes
IR2 C4 O4 179.009995(7) 1_555 1_555 1_555 yes
IR3 C5 O5 177.330002(7) 1_555 1_555 1_555 yes
IR3 C6 O6 178.759995(7) 1_555 1_555 1_555 yes
IR4 C7 O7 177.949997(7) 1_555 1_555 1_555 yes
IR4 C8 O8 177.169998(7) 1_555 1_555 1_555 yes
IR5 C9 O9 177.809998(7) 1_555 1_555 1_555 yes
IR5 C10 O10 177.770004(7) 1_555 1_555 1_555 yes
IR6 C11 O11 179.639999(7) 1_555 1_555 1_555 yes
IR6 C12 O12 179.449997(7) 1_555 1_555 1_555 yes
IR7 C13 O13 170.559998(7) 1_555 1_555 1_555 yes
IR7 C13 C94 85.989998(7) 1_555 1_555 1_456 yes
O13 C13 C94 101.330002(7) 1_555 1_555 1_456 yes
IR7 C14 O14 176.779999(7) 1_555 1_555 1_555 yes
RU1 C15 O15 176.869995(7) 1_555 1_555 1_555 yes
RU1 C16 O16 177.839996(7) 1_555 1_555 1_555 yes
RU1 C17 O17 177.589996(7) 1_555 1_555 1_555 yes
RU2 C18 O18 178.919998(7) 1_555 1_555 1_555 yes
RU2 C19 O19 178.770004(7) 1_555 1_555 1_555 yes
RU2 C20 O20 178.639999(7) 1_555 1_555 1_555 yes
RU3 C21 O21 174.570007(7) 1_555 1_555 1_555 yes
RU3 C22 O22 176.300003(7) 1_555 1_555 1_555 yes
RU3 C23 O23 177.759995(7) 1_555 1_555 1_555 yes
C60 C58 C76 120.000000(7) 1_555 1_555 1_555 yes
C60 C58 C107 120.000000(7) 1_555 1_555 1_555 yes
C76 C58 C107 120.000000(7) 1_555 1_555 1_555 yes
C58 C60 C104 120.000000(7) 1_555 1_555 1_555 yes
C60 C104 C105 120.000000(7) 1_555 1_555 1_555 yes
P2 C105 C104 120.889999(7) 1_555 1_555 1_555 yes
P2 C105 C106 119.040001(7) 1_555 1_555 1_555 yes
C104 C105 C106 120.000000(7) 1_555 1_555 1_555 yes
C105 C106 C76 120.000000(7) 1_555 1_555 1_555 yes
C58 C76 C106 120.000000(7) 1_555 1_555 1_555 yes
IR7 C94 C13 47.869999(7) 1_654 1_555 1_654 yes
C115 C116 C117 120.000000(7) 1_555 1_555 1_555 yes
C47 C51 C121 120.000000(7) 1_555 1_555 1_555 yes
C47 C51 C122 120.000000(7) 1_555 1_555 1_555 yes
C121 C51 C122 120.000000(7) 1_555 1_555 1_555 yes
C51 C47 C118 120.000000(7) 1_555 1_555 1_555 yes
C47 C118 C119 120.000000(7) 1_555 1_555 1_555 yes
P1 C119 C118 120.050003(7) 1_555 1_555 1_555 yes
P1 C119 C120 119.889999(7) 1_555 1_555 1_555 yes
C118 C119 C120 120.000000(7) 1_555 1_555 1_555 yes
C119 C120 C121 120.000000(7) 1_555 1_555 1_555 yes
C51 C121 C120 120.000000(7) 1_555 1_555 1_555 yes
C80 C71 C112 120.000000(7) 1_555 1_555 1_555 yes
C80 C71 C124 120.000000(7) 1_555 1_555 1_555 yes
C112 C71 C124 120.000000(7) 1_555 1_555 1_555 yes
C71 C80 C49 120.000000(7) 1_555 1_555 1_555 yes
C80 C49 C37 120.000000(7) 1_555 1_555 1_555 yes
P1 C37 C49 118.910004(7) 1_555 1_555 1_555 yes
P1 C37 C123 121.050003(7) 1_555 1_555 1_555 yes
C49 C37 C123 120.000000(7) 1_555 1_555 1_555 yes
C37 C123 C112 120.000000(7) 1_555 1_555 1_555 yes
C71 C112 C123 120.000000(7) 1_555 1_555 1_555 yes
C91 C125 C126 120.000000(7) 1_555 1_555 1_555 yes
C130 C110 C134 120.000000(7) 1_555 1_555 1_555 yes
C146 C145 C144 120.000000(7) 1_555 1_555 1_555 yes
C146 C145 C150 120.000000(7) 1_555 1_555 1_555 yes
C144 C145 C150 120.000000(7) 1_555 1_555 1_555 yes
C145 C146 C67 120.000000(7) 1_555 1_555 1_555 yes
C146 C67 C53 120.000000(7) 1_555 1_555 1_555 yes
P1 C53 C67 118.519997(7) 1_555 1_555 1_555 yes
P1 C53 C54 121.480003(7) 1_555 1_555 1_555 yes
C67 C53 C54 120.000000(7) 1_555 1_555 1_555 yes
C53 C54 C144 120.000000(7) 1_555 1_555 1_555 yes
C145 C144 C54 120.000000(7) 1_555 1_555 1_555 yes
C149 C148 C147 120.000000(7) 1_555 1_555 1_555 yes
C149 C148 C152 120.000000(7) 1_555 1_555 1_555 yes
C147 C148 C152 120.000000(7) 1_555 1_555 1_555 yes
C148 C149 C41 120.000000(7) 1_555 1_555 1_555 yes
C149 C41 C153 120.000000(7) 1_555 1_555 1_555 yes
P2 C153 C41 120.860001(7) 1_555 1_555 1_555 yes
P2 C153 C85 118.980003(7) 1_555 1_555 1_555 yes
C41 C153 C85 120.000000(7) 1_555 1_555 1_555 yes
C153 C85 C147 120.000000(7) 1_555 1_555 1_555 yes
C148 C147 C85 120.000000(7) 1_555 1_555 1_555 yes
C160 C158 C157 120.000000(7) 1_555 1_555 1_555 yes
C160 C158 C163 120.000000(7) 1_555 1_555 1_555 yes
C157 C158 C163 120.000000(7) 1_555 1_555 1_555 yes
C158 C160 C161 120.000000(7) 1_555 1_555 1_555 yes
C160 C161 C162 120.000000(7) 1_555 1_555 1_555 yes
P2 C162 C161 122.480003(7) 1_555 1_555 1_555 yes
P2 C162 C155 117.489998(7) 1_555 1_555 1_555 yes
C161 C162 C155 120.000000(7) 1_555 1_555 1_555 yes
C162 C155 C157 120.000000(7) 1_555 1_555 1_555 yes
C158 C157 C155 120.000000(7) 1_555 1_555 1_555 yes

loop_
_geom_bond_atom_site_label_1
_geom_bond_atom_site_label_2
_geom_bond_distance
_geom_bond_site_symmetry_1
_geom_bond_site_symmetry_2
_geom_bond_publ_flag
IR1 IR2 2.761(1) . . yes
IR1 IR3 2.752(1) . . yes
IR1 IR4 2.757(1) . . yes
IR1 IR5 2.766(1) . . yes
IR1 IR7 2.939(1) . . yes
IR1 RU1 2.699(2) . . yes
IR1 C1 1.90(2) . . yes
IR1 C2 1.84(2) . . yes
IR2 IR3 2.735(1) . . yes
IR2 IR5 2.740(1) . . yes
IR2 IR6 2.738(1) . . yes
IR2 IR7 2.721(1) . . yes
IR2 RU2 2.730(2) . . yes
IR2 C3 1.84(2) . . yes
IR2 C4 1.82(2) . . yes
IR3 IR4 2.738(1) . . yes
IR3 IR6 2.736(1) . . yes
IR3 IR7 2.704(1) . . yes
IR3 RU3 2.742(2) . . yes
IR3 C5 1.84(2) . . yes
IR3 C6 1.89(2) . . yes
IR4 IR5 2.719(1) . . yes
IR4 IR6 2.736(1) . . yes
IR4 RU1 2.761(2) . . yes
IR4 RU3 2.742(2) . . yes
IR4 C7 1.89(2) . . yes
IR4 C8 1.86(2) . . yes
IR5 IR6 2.727(1) . . yes
IR5 RU1 2.758(2) . . yes
IR5 RU2 2.753(2) . . yes
IR5 C9 1.90(2) . . yes
IR5 C10 1.87(2) . . yes
IR6 RU2 2.767(2) . . yes
IR6 RU3 2.760(2) . . yes
IR6 C11 1.84(2) . . yes
IR6 C12 1.90(2) . . yes
IR7 C13 1.79(3) . . yes
IR7 C14 1.78(3) . . yes
RU1 C15 1.89(2) . . yes
RU1 C16 1.85(2) . . yes
RU1 C17 1.87(3) . . yes
RU2 C18 1.87(2) . . yes
RU2 C19 1.88(2) . . yes
RU2 C20 1.88(2) . . yes
RU3 C21 1.92(3) . . yes
RU3 C22 1.89(3) . . yes
RU3 C23 1.85(2) . . yes
P1 N 1.56(2) . . yes
P2 N 1.57(2) . . yes
O1 C1 1.12(2) . . yes
O2 C2 1.18(3) . . yes
O3 C3 1.18(2) . . yes
O4 C4 1.18(2) . . yes
O5 C5 1.14(2) . . yes
O6 C6 1.14(2) . . yes
O7 C7 1.16(2) . . yes
O8 C8 1.17(2) . . yes
O9 C9 1.16(2) . . yes
O10 C10 1.14(2) . . yes
O11 C11 1.12(2) . . yes
O12 C12 1.13(2) . . yes
O13 C13 1.16(3) . . yes
O14 C14 1.18(3) . . yes
O15 C15 1.13(2) . . yes
O16 C16 1.19(3) . . yes
O17 C17 1.15(3) . . yes
O18 C18 1.15(2) . . yes
O19 C19 1.15(2) . . yes
O20 C20 1.17(2) . . yes
O21 C21 1.10(3) . . yes
O22 C22 1.17(3) . . yes
O23 C23 1.15(2) . . yes

loop_
_geom_contact_atom_site_label_1
_geom_contact_atom_site_label_2
_geom_contact_distance
_geom_contact_site_symmetry_1
_geom_contact_site_symmetry_2
_geom_contact_publ_flag
IR1 IR2 2.761(1) . . ?
IR1 IR3 2.752(1) . . ?
IR1 IR4 2.757(1) . . ?
IR1 IR5 2.766(1) . . ?
IR1 IR7 2.939(1) . . ?
IR1 RU1 2.699(2) . . ?
IR2 IR3 2.735(1) . . ?
IR2 IR5 2.740(1) . . ?
IR2 IR6 2.738(1) . . ?
IR2 IR7 2.721(1) . . ?
IR2 RU2 2.730(2) . . ?
IR3 IR4 2.738(1) . . ?
IR3 IR6 2.736(1) . . ?
IR3 IR7 2.704(1) . . ?
IR3 RU3 2.742(2) . . ?
IR4 IR5 2.719(1) . . ?
IR4 IR6 2.736(1) . . ?
IR4 RU1 2.761(2) . . ?
IR4 RU3 2.742(2) . . ?
IR5 IR6 2.727(1) . . ?
IR5 RU1 2.758(2) . . ?
IR5 RU2 2.753(2) . . ?
IR6 RU2 2.767(2) . . ?
IR6 RU3 2.760(2) . . ?
